data_7100598
loop_
_publ_author_name
'Philip Gale'
'Mark E. Light'
'Roberto Quesada'

_publ_section_title
;
Solvent-induced supramolecular isomerism in
[Pt(S=C(NH2)2)4]2+ croconate salts
;
_journal_name_full 'Chemical Communications'
_journal_paper_doi 10.1039/b513059j
_journal_year 2005
_chemical_formula_sum 'C9 H21 N8 O7.5 Pt S4'
_chemical_formula_weight 684.67
_space_group_IT_number 15
_symmetry_cell_setting monoclinic
_symmetry_space_group_name_Hall '-C 2yc'
_symmetry_space_group_name_H-M 'C 1 2/c 1'
_cell_angle_alpha 90.00
_cell_angle_beta 91.32(3)
_cell_angle_gamma 90.00
_cell_formula_units_Z 4
_cell_length_a 17.518(4)
_cell_length_b 13.767(3)
_cell_length_c 9.0857(18)
_cell_measurement_temperature 120(2)
_cell_volume 2190.5(8)
_diffrn_ambient_temperature 120(2)
_exptl_crystal_density_diffrn 2.076
_cod_depositor_comments
;
The following automatic conversions were performed:
'_symmetry_cell_setting' value 'Monoclinic' changed to 'monoclinic'
according to '/home/saulius/struct/CIF-dictionaries/cif_core.dic'
dictionary named 'cif_core.dic' version 2.4.1 from 2010-06-29.

Automatic conversion script
Id: cif_fix_enum 1527 2010-12-29 10:47:43Z saulius 
;
_cod_original_sg_symbol_H-M 'C 2/c'
_cod_original_formula_sum 'C9 H21 N8 O7.50 Pt S4'
_cod_database_code 7100598

loop_
_symmetry_equiv_pos_as_xyz
'x, y, z'
'-x, y, -z+1/2'
'x+1/2, y+1/2, z'
'-x+1/2, y+1/2, -z+1/2'
'-x, -y, -z'
'x, -y, z-1/2'
'-x+1/2, -y+1/2, -z'
'x+1/2, -y+1/2, z-1/2'

loop_
_atom_site_label
_atom_site_type_symbol
_atom_site_fract_x
_atom_site_fract_y
_atom_site_fract_z
_atom_site_U_iso_or_equiv
_atom_site_adp_type
_atom_site_occupancy
_atom_site_symmetry_multiplicity
_atom_site_calc_flag
_atom_site_refinement_flags
_atom_site_disorder_assembly
_atom_site_disorder_group
C4 C -0.0535(3) 0.7652(3) 0.1694(5) 0.0172(11) Uani 1 1 d . . .
C5 C -0.0330(3) 0.6640(4) 0.1988(5) 0.0166(11) Uani 1 1 d . . .
C3 C 0.0000 0.8290(5) 0.2500 0.0163(15) Uani 1 2 d S . .
O4 O -0.2271(2) 0.6094(2) 0.1606(4) 0.0208(8) Uani 1 1 d D . .
H99 H -0.221(3) 0.570(3) 0.092(3) 0.040 Uiso 1 1 d D . .
H98 H -0.235(3) 0.583(3) 0.241(3) 0.040 Uiso 1 1 d D . .
O5 O 0.0000 1.1525(10) 0.2500 0.049(3) Uani 0.50 2 d SPD . .
H96 H -0.026(9) 1.193(14) 0.20(2) 0.040 Uiso 0.25 1 d PD . .
H97 H 0.046(4) 1.150(13) 0.23(3) 0.040 Uiso 0.25 1 d PD . .
Pt1 Pt 0.2500 0.7500 0.0000 0.01250(11) Uani 1 2 d S . .
S2 S 0.32763(7) 0.88005(9) 0.07163(13) 0.0171(3) Uani 1 1 d . . .
S1 S 0.13693(7) 0.83618(9) 0.01439(15) 0.0209(3) Uani 1 1 d . . .
N2 N 0.1916(2) 0.9981(3) -0.1162(4) 0.0176(9) Uani 1 1 d . . .
H2A H 0.1917 1.0611 -0.1322 0.021 Uiso 1 1 calc R . .
H2B H 0.2236 0.9603 -0.1626 0.021 Uiso 1 1 calc R . .
C1 C 0.1431(3) 0.9600(4) -0.0218(5) 0.0160(10) Uani 1 1 d . . .
N4 N 0.4019(2) 0.9199(3) 0.3193(5) 0.0193(9) Uani 1 1 d . . .
H4A H 0.4146 0.9126 0.4129 0.023 Uiso 1 1 calc R . .
H4B H 0.4224 0.9669 0.2679 0.023 Uiso 1 1 calc R . .
N1 N 0.0956(2) 1.0173(3) 0.0469(4) 0.0183(9) Uani 1 1 d . . .
H1A H 0.0961 1.0803 0.0302 0.022 Uiso 1 1 calc R . .
H1B H 0.0633 0.9928 0.1096 0.022 Uiso 1 1 calc R . .
N3 N 0.3213(2) 0.7896(3) 0.3325(5) 0.0208(10) Uani 1 1 d . . .
H3A H 0.3340 0.7824 0.4261 0.025 Uiso 1 1 calc R . .
H3B H 0.2881 0.7498 0.2904 0.025 Uiso 1 1 calc R . .
C2 C 0.3518(3) 0.8598(3) 0.2556(5) 0.0154(10) Uani 1 1 d . . .
O1 O 0.0000 0.9193(3) 0.2500 0.0162(10) Uani 1 2 d S . .
O2 O -0.10741(19) 0.7937(3) 0.0863(4) 0.0207(8) Uani 1 1 d . . .
O3 O -0.06611(18) 0.5917(2) 0.1468(4) 0.0177(7) Uani 1 1 d . . .

loop_
_atom_site_aniso_label
_atom_site_aniso_U_11
_atom_site_aniso_U_22
_atom_site_aniso_U_33
_atom_site_aniso_U_23
_atom_site_aniso_U_13
_atom_site_aniso_U_12
C4 0.022(3) 0.019(3) 0.011(2) 0.002(2) 0.000(2) -0.003(2)
C5 0.019(3) 0.014(3) 0.017(3) 0.004(2) 0.004(2) 0.002(2)
C3 0.019(4) 0.016(4) 0.014(4) 0.000 0.009(3) 0.000
O4 0.0258(19) 0.017(2) 0.020(2) -0.0016(16) 0.0026(16) 0.0027(16)
O5 0.031(7) 0.039(9) 0.075(10) 0.000 -0.022(7) 0.000
Pt1 0.01703(16) 0.00848(15) 0.01193(15) -0.00016(12) -0.00113(10) -0.00031(11)
S2 0.0250(7) 0.0111(6) 0.0149(6) 0.0018(5) -0.0041(5) -0.0030(5)
S1 0.0184(6) 0.0112(6) 0.0333(8) 0.0022(6) 0.0054(5) 0.0002(5)
N2 0.020(2) 0.013(2) 0.020(2) 0.0045(18) 0.0054(17) 0.0049(17)
C1 0.015(2) 0.017(3) 0.016(3) 0.002(2) -0.006(2) 0.000(2)
N4 0.027(2) 0.012(2) 0.018(2) 0.0011(18) -0.0062(18) -0.0051(18)
N1 0.021(2) 0.010(2) 0.025(2) 0.0043(18) 0.0053(18) 0.0043(17)
N3 0.030(2) 0.016(2) 0.016(2) 0.0030(19) -0.0038(18) -0.012(2)
C2 0.018(2) 0.013(3) 0.015(3) 0.001(2) -0.003(2) 0.002(2)
O1 0.023(3) 0.009(3) 0.017(3) 0.000 0.005(2) 0.000
O2 0.0265(19) 0.0138(19) 0.021(2) 0.0024(16) -0.0084(15) 0.0014(15)
O3 0.0224(18) 0.0094(18) 0.0210(19) -0.0027(15) -0.0048(14) -0.0039(14)

loop_
_geom_bond_atom_site_label_1
_geom_bond_atom_site_label_2
_geom_bond_distance
_geom_bond_site_symmetry_2
_geom_bond_publ_flag
C4 O2 1.258(6) . ?
C4 C5 1.462(6) . ?
C4 C3 1.468(6) . ?
C5 O3 1.239(6) . ?
C5 C5 1.469(10) 2 ?
C3 O1 1.243(8) . ?
C3 C4 1.468(6) 2 ?
Pt1 S1 2.3151(13) . ?
Pt1 S1 2.3151(13) 7_565 ?
Pt1 S2 2.3318(13) 7_565 ?
Pt1 S2 2.3318(13) . ?
S2 C2 1.737(5) . ?
S1 C1 1.739(5) . ?
N2 C1 1.328(6) . ?
C1 N1 1.316(6) . ?
N4 C2 1.329(6) . ?
N3 C2 1.314(6) . ?
